data_4074336
loop_
_publ_author_name
'Zhou, Yan'
'Shan, Zixing'
'Wang, Baoshan'
'Xie, Peng'

_publ_section_title
;
 Hydrolytically Stable Tricoordinate Chiral Bicyclo[4.4.0]diboronic
 Ester:&#x00A0; Synthesis, Structural Characterization, and Theoretical
 Investigation&#x2020;
;
_journal_issue 20
_journal_name_full Organometallics
_journal_page_first 4917
_journal_paper_doi 10.1021/om060559t
_journal_volume 25
_journal_year 2006
_chemical_absolute_configuration 4aR,8aR
_chemical_formula_moiety 'C40 H32 B2 O4, O'
_chemical_formula_sum 'C40 H32 B2 O5'
_chemical_formula_weight 614.28
_chemical_melting_point 537(8)
_chemical_name_systematic
; 
(4aR,8aR)-tetrahydro-2,4,4,6,8,8-hexaphenyl-[1,3,2]dioxaborinino
[5,4-d][1,3,2]dioxaborinine 
;
_space_group_IT_number 1
_symmetry_cell_setting triclinic
_symmetry_space_group_name_Hall 'P 1'
_symmetry_space_group_name_H-M 'P 1'
_atom_sites_solution_hydrogens geom
_atom_sites_solution_primary direct
_atom_sites_solution_secondary difmap
_audit_creation_method SHELXL-97
_cell_angle_alpha 111.552(2)
_cell_angle_beta 90.165(2)
_cell_angle_gamma 108.708(2)
_cell_formula_units_Z 1
_cell_length_a 9.6051(13)
_cell_length_b 9.9781(13)
_cell_length_c 10.4687(14)
_cell_measurement_temperature 273(2)
_cell_measurement_theta_max 27.50
_cell_measurement_theta_min 2.11
_cell_volume 875.5(2)
_computing_cell_refinement 'Bruker SMART'
_computing_data_collection 'Bruker SMART'
_computing_data_reduction 'Bruker SAINT'
_computing_molecular_graphics 'Bruker SHELXTL'
_computing_publication_material 'Bruker SHELXTL'
_computing_structure_refinement 'SHELXL-97 (Sheldrick, 1997)'
_computing_structure_solution 'SHELXS-97 (Sheldrick, 1990)'
_diffrn_ambient_temperature 273(2)
_diffrn_measured_fraction_theta_full 0.972
_diffrn_measured_fraction_theta_max 0.972
_diffrn_measurement_device_type 'CCD area detector'
_diffrn_measurement_method 'phi and omega scans'
_diffrn_radiation_monochromator graphite
_diffrn_radiation_source 'fine-focus sealed tube'
_diffrn_radiation_type MoK\a
_diffrn_radiation_wavelength 0.71073
_diffrn_reflns_av_R_equivalents 0.0120
_diffrn_reflns_av_sigmaI/netI 0.0315
_diffrn_reflns_limit_h_max 12
_diffrn_reflns_limit_h_min -12
_diffrn_reflns_limit_k_max 10
_diffrn_reflns_limit_k_min -12
_diffrn_reflns_limit_l_max 13
_diffrn_reflns_limit_l_min -13
_diffrn_reflns_number 5740
_diffrn_reflns_theta_full 27.50
_diffrn_reflns_theta_max 27.50
_diffrn_reflns_theta_min 2.11
_diffrn_standards_decay_% none
_exptl_absorpt_coefficient_mu 0.078
_exptl_absorpt_correction_T_max 0.9922
_exptl_absorpt_correction_T_min 0.9680
_exptl_absorpt_correction_type multi-scan
_exptl_absorpt_process_details SADABS
_exptl_crystal_colour colourless
_exptl_crystal_density_diffrn 1.165
_exptl_crystal_density_method 'not measured'
_exptl_crystal_description block
_exptl_crystal_F_000 340
_exptl_crystal_size_max 0.42
_exptl_crystal_size_mid 0.17
_exptl_crystal_size_min 0.10
_refine_diff_density_max 0.553
_refine_diff_density_min -0.212
_refine_diff_density_rms 0.065
_refine_ls_abs_structure_details 'Flack H D (1983), Acta Cryst. A39, 876-881'
_refine_ls_abs_structure_Flack 0.0(13)
_refine_ls_extinction_coef 0.038(7)
_refine_ls_extinction_expression Fc^*^=kFc[1+0.001xFc^2^\l^3^/sin(2\q)]^-1/4^
_refine_ls_extinction_method SHELXL
_refine_ls_goodness_of_fit_ref 1.066
_refine_ls_hydrogen_treatment mixed
_refine_ls_matrix_type full
_refine_ls_number_parameters 455
_refine_ls_number_reflns 4840
_refine_ls_number_restraints 3
_refine_ls_restrained_S_all 1.066
_refine_ls_R_factor_all 0.0773
_refine_ls_R_factor_gt 0.0602
_refine_ls_shift/su_max 0.000
_refine_ls_shift/su_mean 0.000
_refine_ls_structure_factor_coef Fsqd
_refine_ls_weighting_details 'calc w=1/[\s^2^(Fo^2^)+(0.0964P)^2^+0.0504P] where P=(Fo^2^+2Fc^2^)/3'
_refine_ls_weighting_scheme calc
_refine_ls_wR_factor_gt 0.1490
_refine_ls_wR_factor_ref 0.1654
_reflns_number_gt 3688
_reflns_number_total 4840
_reflns_threshold_expression >2sigma(I)
_cod_data_source_file om060559tsi20060626_113242.cif
_cod_data_source_block 60215zy2_0m
_cod_original_sg_symbol_Hall P1
_cod_original_sg_symbol_H-M P1
_cod_database_code 4074336

loop_
_symmetry_equiv_pos_as_xyz
'x, y, z'

loop_
_atom_site_label
_atom_site_type_symbol
_atom_site_fract_x
_atom_site_fract_y
_atom_site_fract_z
_atom_site_U_iso_or_equiv
_atom_site_adp_type
_atom_site_occupancy
_atom_site_symmetry_multiplicity
_atom_site_calc_flag
_atom_site_refinement_flags
_atom_site_disorder_assembly
_atom_site_disorder_group
O1 O 0.2477(2) 0.3218(3) 0.6429(2) 0.0468(6) Uani 1 1 d . A 1
O2 O 0.4837(3) 0.5048(3) 0.6501(2) 0.0503(6) Uani 1 1 d . A 1
O3 O 0.1454(2) 0.1147(3) 0.3664(2) 0.0483(6) Uani 1 1 d . A 1
O4 O 0.4047(2) 0.2543(3) 0.3906(2) 0.0469(6) Uani 1 1 d . A 1
B1 B 0.3405(4) 0.4689(4) 0.6756(4) 0.0432(8) Uani 1 1 d . A 1
B2 B 0.2639(4) 0.1997(4) 0.3243(4) 0.0439(8) Uani 1 1 d . A 1
C1 C 0.2368(4) 0.2353(4) 0.1954(3) 0.0431(7) Uani 1 1 d . A 1
C2 C 0.0942(4) 0.2155(5) 0.1458(4) 0.0565(9) Uani 1 1 d . A 1
H2 H 0.0149 0.1795 0.1894 0.068 Uiso 1 1 calc R A 1
C3 C 0.0683(5) 0.2485(6) 0.0327(4) 0.0702(12) Uani 1 1 d . A 1
H3 H -0.0273 0.2378 0.0025 0.084 Uiso 1 1 calc R A 1
C4 C 0.1848(6) 0.2975(6) -0.0356(4) 0.0694(12) Uani 1 1 d . A 1
H4 H 0.1679 0.3191 -0.1122 0.083 Uiso 1 1 calc R A 1
C5 C 0.3230(5) 0.3137(5) 0.0097(4) 0.0646(11) Uani 1 1 d . A 1
H5 H 0.4008 0.3442 -0.0376 0.077 Uiso 1 1 calc R A 1
C6 C 0.3509(4) 0.2858(5) 0.1247(4) 0.0547(9) Uani 1 1 d . A 1
H6 H 0.4478 0.3012 0.1557 0.066 Uiso 1 1 calc R A 1
C7 C 0.6849(5) 0.5348(5) 0.4689(5) 0.0713(12) Uani 1 1 d . A 1
H7 H 0.6095 0.5755 0.4742 0.086 Uiso 1 1 calc R A 1
C8 C 0.8017(7) 0.5735(6) 0.3943(6) 0.0892(15) Uani 1 1 d . A 1
H8 H 0.8034 0.6403 0.3510 0.107 Uiso 1 1 calc R A 1
C9 C 0.9123(5) 0.5144(7) 0.3848(5) 0.0920(17) Uani 1 1 d . A 1
H9 H 0.9898 0.5407 0.3356 0.110 Uiso 1 1 calc R A 1
C10 C 0.9085(5) 0.4164(9) 0.4481(5) 0.0929(18) Uani 1 1 d . A 1
H10 H 0.9836 0.3750 0.4409 0.111 Uiso 1 1 calc R A 1
C11 C 0.7957(5) 0.3775(7) 0.5224(4) 0.0759(13) Uani 1 1 d . A 1
H11 H 0.7957 0.3107 0.5653 0.091 Uiso 1 1 calc R A 1
C12 C 0.6811(4) 0.4371(4) 0.5342(3) 0.0534(9) Uani 1 1 d . A 1
C13 C 0.1959(5) -0.1574(5) 0.2646(4) 0.0671(11) Uani 1 1 d . A 1
H13 H 0.1537 -0.1233 0.2081 0.081 Uiso 1 1 calc R A 1
C14 C 0.2361(7) -0.2849(6) 0.2044(5) 0.0869(15) Uani 1 1 d . A 1
H14 H 0.2187 -0.3367 0.1086 0.104 Uiso 1 1 calc R A 1
C15 C 0.3007(6) -0.3356(6) 0.2836(6) 0.0836(15) Uani 1 1 d . A 1
C16 C 0.3205(5) -0.2618(5) 0.4266(5) 0.0739(12) Uani 1 1 d . A 1
H16 H 0.3615 -0.2978 0.4821 0.089 Uiso 1 1 calc R A 1
C17 C 0.2787(5) -0.1339(5) 0.4862(4) 0.0610(10) Uani 1 1 d . A 1
H17 H 0.2929 -0.0841 0.5823 0.073 Uiso 1 1 calc R A 1
C18 C 0.2166(4) -0.0791(4) 0.4060(3) 0.0468(8) Uani 1 1 d . A 1
C19 C 0.0247(4) 0.0211(4) 0.5305(3) 0.0471(8) Uani 1 1 d . A 1
C20 C -0.1059(5) 0.0053(6) 0.4611(5) 0.0718(12) Uani 1 1 d . A 1
H20 H -0.1033 0.0270 0.3819 0.086 Uiso 1 1 calc R A 1
C21 C -0.2406(5) -0.0423(7) 0.5079(7) 0.0891(16) Uani 1 1 d . A 1
H21 H -0.3277 -0.0535 0.4595 0.107 Uiso 1 1 calc R A 1
C22 C -0.2452(5) -0.0727(5) 0.6249(5) 0.0760(13) Uani 1 1 d . A 1
H22 H -0.3354 -0.1037 0.6570 0.091 Uiso 1 1 calc R A 1
C23 C -0.1164(6) -0.0573(6) 0.6951(5) 0.0818(14) Uani 1 1 d . A 1
H23 H -0.1191 -0.0779 0.7750 0.098 Uiso 1 1 calc R A 1
C24 C 0.0167(5) -0.0114(6) 0.6472(4) 0.0706(12) Uani 1 1 d . A 1
H24 H 0.1032 -0.0021 0.6952 0.085 Uiso 1 1 calc R A 1
C25 C 0.1335(4) 0.5752(5) 0.7716(4) 0.0636(10) Uani 1 1 d . A 1
H25 H 0.0682 0.4746 0.7434 0.076 Uiso 1 1 calc R A 1
C26 C 0.0836(6) 0.6951(7) 0.8379(6) 0.0825(14) Uani 1 1 d . A 1
H26 H -0.0148 0.6746 0.8539 0.099 Uiso 1 1 calc R A 1
C27 C 0.1779(6) 0.8448(6) 0.8806(4) 0.0713(12) Uani 1 1 d . A 1
H27 H 0.1440 0.9253 0.9256 0.086 Uiso 1 1 calc R A 1
C28 C 0.3207(6) 0.8736(5) 0.8563(5) 0.0734(12) Uani 1 1 d . A 1
H28 H 0.3849 0.9745 0.8841 0.088 Uiso 1 1 calc R A 1
C29 C 0.3714(5) 0.7552(5) 0.7910(4) 0.0646(11) Uani 1 1 d . A 1
C30 C 0.2795(4) 0.6024(4) 0.7462(3) 0.0457(8) Uani 1 1 d . A 1
C31 C 0.1708(4) 0.0632(4) 0.4720(3) 0.0439(7) Uani 1 1 d . A 1
C32 C 0.6643(5) 0.5206(5) 0.8629(4) 0.0669(11) Uani 1 1 d . A 1
H43 H 0.6603 0.6113 0.8597 0.080 Uiso 1 1 calc R A 1
C33 C 0.7240(6) 0.5215(7) 0.9846(4) 0.0837(15) Uani 1 1 d . A 1
H33 H 0.7604 0.6131 1.0622 0.100 Uiso 1 1 calc R A 1
C34 C 0.7297(6) 0.3884(7) 0.9915(5) 0.0848(16) Uani 1 1 d . A 1
H34 H 0.7680 0.3895 1.0737 0.102 Uiso 1 1 calc R A 1
C35 C 0.6793(6) 0.2562(7) 0.8779(5) 0.0784(14) Uani 1 1 d . A 1
H35 H 0.6846 0.1665 0.8822 0.094 Uiso 1 1 calc R A 1
C36 C 0.6196(5) 0.2517(6) 0.7548(4) 0.0668(12) Uani 1 1 d . A 1
C37 C 0.6107(4) 0.3849(5) 0.7463(3) 0.0517(9) Uani 1 1 d . A 1
C38 C 0.5531(4) 0.3905(4) 0.6124(3) 0.0463(8) Uani 1 1 d . A 1
C39 C 0.2960(4) 0.1935(4) 0.5812(3) 0.0417(7) Uani 1 1 d . A 1
C40 C 0.4374(4) 0.2384(4) 0.5162(3) 0.0418(7) Uani 1 1 d . A 1
H12 H 0.479(4) 0.167(4) 0.495(3) 0.043(9) Uiso 1 1 d . B 1
H15 H 0.331(5) -0.419(6) 0.243(5) 0.077(13) Uiso 1 1 d . C 1
H29 H 0.470(5) 0.764(5) 0.768(5) 0.069(12) Uiso 1 1 d . D 1
H30 H 0.578(4) 0.157(5) 0.675(5) 0.057(10) Uiso 1 1 d . E 1
H32 H 0.307(4) 0.150(4) 0.648(3) 0.036(8) Uiso 1 1 d . F 1
O1W O 0.6462(16) 0.8974(17) 0.1005(12) 0.121(7) Uani 0.327(12) 1 d P G 1
O2W O 0.6339(16) 1.074(2) 0.1720(9) 0.312(13) Uani 0.673(12) 1 d P G 2

loop_
_atom_site_aniso_label
_atom_site_aniso_U_11
_atom_site_aniso_U_22
_atom_site_aniso_U_33
_atom_site_aniso_U_23
_atom_site_aniso_U_13
_atom_site_aniso_U_12
O1 0.0475(13) 0.0405(13) 0.0473(12) 0.0132(10) 0.0133(10) 0.0133(11)
O2 0.0457(14) 0.0406(13) 0.0554(13) 0.0113(10) 0.0092(10) 0.0118(11)
O3 0.0450(13) 0.0514(14) 0.0477(13) 0.0231(11) 0.0047(10) 0.0111(11)
O4 0.0421(13) 0.0519(14) 0.0400(12) 0.0149(10) 0.0052(10) 0.0111(11)
B1 0.044(2) 0.042(2) 0.0387(18) 0.0136(15) 0.0069(15) 0.0118(17)
B2 0.047(2) 0.040(2) 0.0406(18) 0.0106(15) 0.0075(16) 0.0157(17)
C1 0.0530(19) 0.0360(17) 0.0398(16) 0.0128(13) 0.0096(14) 0.0169(15)
C2 0.053(2) 0.064(2) 0.0516(19) 0.0232(17) 0.0072(16) 0.0184(19)
C3 0.072(3) 0.089(3) 0.056(2) 0.028(2) -0.001(2) 0.036(3)
C4 0.094(3) 0.075(3) 0.050(2) 0.028(2) 0.014(2) 0.038(3)
C5 0.079(3) 0.070(3) 0.052(2) 0.0301(19) 0.0252(19) 0.028(2)
C6 0.052(2) 0.061(2) 0.0525(19) 0.0220(17) 0.0164(16) 0.0220(19)
C7 0.077(3) 0.055(3) 0.077(3) 0.023(2) 0.030(2) 0.018(2)
C8 0.106(4) 0.062(3) 0.082(3) 0.029(2) 0.037(3) 0.006(3)
C9 0.057(3) 0.107(4) 0.067(3) 0.010(3) 0.025(2) -0.001(3)
C10 0.056(3) 0.148(6) 0.067(3) 0.032(3) 0.019(2) 0.036(3)
C11 0.053(2) 0.116(4) 0.062(2) 0.035(3) 0.0179(19) 0.033(3)
C12 0.047(2) 0.052(2) 0.0413(17) 0.0052(15) 0.0051(14) 0.0065(17)
C13 0.091(3) 0.060(3) 0.050(2) 0.0175(18) 0.012(2) 0.031(2)
C14 0.128(5) 0.061(3) 0.063(3) 0.010(2) 0.020(3) 0.038(3)
C15 0.097(4) 0.056(3) 0.093(4) 0.015(3) 0.032(3) 0.035(3)
C16 0.078(3) 0.054(3) 0.092(3) 0.029(2) 0.009(2) 0.026(2)
C17 0.073(3) 0.053(2) 0.056(2) 0.0168(17) 0.0064(19) 0.026(2)
C18 0.0476(19) 0.0392(18) 0.0474(18) 0.0148(14) 0.0078(14) 0.0092(15)
C19 0.0459(19) 0.0351(17) 0.0516(19) 0.0114(14) 0.0102(15) 0.0094(15)
C20 0.055(2) 0.088(3) 0.092(3) 0.054(3) 0.022(2) 0.029(2)
C21 0.058(3) 0.106(4) 0.128(4) 0.067(4) 0.030(3) 0.033(3)
C22 0.068(3) 0.062(3) 0.095(3) 0.031(2) 0.039(3) 0.018(2)
C23 0.076(3) 0.090(4) 0.063(3) 0.031(2) 0.024(2) 0.006(3)
C24 0.063(3) 0.082(3) 0.056(2) 0.030(2) 0.011(2) 0.008(2)
C25 0.052(2) 0.059(3) 0.074(2) 0.017(2) 0.0113(19) 0.021(2)
C26 0.061(3) 0.091(4) 0.100(3) 0.028(3) 0.021(2) 0.043(3)
C27 0.088(3) 0.067(3) 0.063(2) 0.013(2) 0.013(2) 0.047(3)
C28 0.088(3) 0.043(2) 0.081(3) 0.016(2) 0.010(2) 0.021(2)
C29 0.061(3) 0.053(2) 0.072(3) 0.016(2) 0.015(2) 0.019(2)
C30 0.0545(19) 0.0467(19) 0.0367(16) 0.0158(14) 0.0067(14) 0.0192(16)
C31 0.0469(19) 0.0408(18) 0.0433(17) 0.0195(14) 0.0083(14) 0.0109(15)
C32 0.067(3) 0.065(3) 0.049(2) 0.0105(19) 0.0007(18) 0.013(2)
C33 0.077(3) 0.096(4) 0.048(2) 0.006(2) -0.010(2) 0.016(3)
C34 0.083(3) 0.122(5) 0.054(2) 0.031(3) -0.001(2) 0.045(3)
C35 0.082(3) 0.104(4) 0.066(3) 0.035(3) 0.005(2) 0.051(3)
C36 0.070(3) 0.076(3) 0.053(2) 0.012(2) 0.000(2) 0.039(2)
C37 0.0392(18) 0.065(2) 0.0438(17) 0.0144(16) 0.0070(14) 0.0168(17)
C38 0.0423(18) 0.0445(19) 0.0436(17) 0.0089(14) 0.0055(14) 0.0139(15)
C39 0.0471(18) 0.0381(18) 0.0380(16) 0.0138(14) 0.0070(13) 0.0136(15)
C40 0.0442(18) 0.0406(18) 0.0390(16) 0.0124(13) 0.0081(13) 0.0160(16)
O1W 0.122(11) 0.125(11) 0.087(8) -0.019(7) -0.022(7) 0.077(9)
O2W 0.266(14) 0.52(3) 0.105(6) -0.057(10) -0.046(8) 0.294(19)

loop_
_atom_type_symbol
_atom_type_description
_atom_type_scat_dispersion_real
_atom_type_scat_dispersion_imag
_atom_type_scat_source
C C 0.0033 0.0016 'International Tables Vol C Tables 4.2.6.8 and 6.1.1.4'
H H 0.0000 0.0000 'International Tables Vol C Tables 4.2.6.8 and 6.1.1.4'
B B 0.0013 0.0007 'International Tables Vol C Tables 4.2.6.8 and 6.1.1.4'
O O 0.0106 0.0060 'International Tables Vol C Tables 4.2.6.8 and 6.1.1.4'

loop_
_geom_angle_atom_site_label_1
_geom_angle_atom_site_label_2
_geom_angle_atom_site_label_3
_geom_angle
B1 O1 C39 121.9(3)
B1 O2 C38 120.2(3)
B2 O3 C31 119.3(2)
B2 O4 C40 122.3(3)
O1 B1 O2 123.0(3)
O1 B1 C30 118.4(3)
O2 B1 C30 118.6(3)
O4 B2 O3 122.5(3)
O4 B2 C1 118.7(3)
O3 B2 C1 118.7(3)
C6 C1 C2 117.3(3)
C6 C1 B2 122.4(3)
C2 C1 B2 120.3(3)
C3 C2 C1 121.1(4)
C3 C2 H2 119.5
C1 C2 H2 119.5
C4 C3 C2 119.9(4)
C4 C3 H3 120.1
C2 C3 H3 120.1
C5 C4 C3 119.5(4)
C5 C4 H4 120.2
C3 C4 H4 120.2
C4 C5 C6 121.1(4)
C4 C5 H5 119.4
C6 C5 H5 119.4
C5 C6 C1 121.1(3)
C5 C6 H6 119.5
C1 C6 H6 119.5
C12 C7 C8 120.4(5)
C12 C7 H7 119.8
C8 C7 H7 119.8
C9 C8 C7 120.6(5)
C9 C8 H8 119.7
C7 C8 H8 119.7
C8 C9 C10 119.3(5)
C8 C9 H9 120.4
C10 C9 H9 120.4
C9 C10 C11 121.2(5)
C9 C10 H10 119.4
C11 C10 H10 119.4
C10 C11 C12 120.7(5)
C10 C11 H11 119.7
C12 C11 H11 119.7
C7 C12 C11 117.9(4)
C7 C12 C38 121.1(3)
C11 C12 C38 121.0(4)
C18 C13 C14 121.8(4)
C18 C13 H13 119.1
C14 C13 H13 119.1
C15 C14 C13 120.6(4)
C15 C14 H14 119.7
C13 C14 H14 119.7
C14 C15 C16 119.4(4)
C14 C15 H15 120(3)
C16 C15 H15 120(3)
C15 C16 C17 119.5(4)
C15 C16 H16 120.3
C17 C16 H16 120.3
C18 C17 C16 121.3(4)
C18 C17 H17 119.3
C16 C17 H17 119.3
C13 C18 C17 117.4(3)
C13 C18 C31 121.2(3)
C17 C18 C31 121.4(3)
C24 C19 C20 117.8(4)
C24 C19 C31 121.8(3)
C20 C19 C31 120.2(3)
C19 C20 C21 121.0(4)
C19 C20 H20 119.5
C21 C20 H20 119.5
C22 C21 C20 119.9(4)
C22 C21 H21 120.0
C20 C21 H21 120.0
C21 C22 C23 119.8(4)
C21 C22 H22 120.1
C23 C22 H22 120.1
C24 C23 C22 119.9(4)
C24 C23 H23 120.0
C22 C23 H23 120.0
C23 C24 C19 121.5(4)
C23 C24 H24 119.2
C19 C24 H24 119.2
C26 C25 C30 120.9(4)
C26 C25 H25 119.5
C30 C25 H25 119.5
C25 C26 C27 120.6(4)
C25 C26 H26 119.7
C27 C26 H26 119.7
C28 C27 C26 119.3(4)
C28 C27 H27 120.4
C26 C27 H27 120.4
C27 C28 C29 120.5(5)
C27 C28 H28 119.7
C29 C28 H28 119.7
C28 C29 C30 121.9(4)
C28 C29 H29 127(3)
C30 C29 H29 111(3)
C25 C30 C29 116.7(3)
C25 C30 B1 122.1(3)
C29 C30 B1 121.2(3)
O3 C31 C19 107.1(3)
O3 C31 C39 107.8(3)
C19 C31 C39 112.6(3)
O3 C31 C18 108.6(3)
C19 C31 C18 110.2(3)
C39 C31 C18 110.3(3)
C37 C32 C33 120.2(5)
C37 C32 H43 119.9
C33 C32 H43 119.9
C34 C33 C32 120.7(4)
C34 C33 H33 119.6
C32 C33 H33 119.6
C35 C34 C33 119.5(4)
C35 C34 H34 120.3
C33 C34 H34 120.3
C34 C35 C36 121.2(5)
C34 C35 H35 119.4
C36 C35 H35 119.4
C35 C36 C37 120.2(4)
C35 C36 H30 122(2)
C37 C36 H30 118(2)
C36 C37 C32 118.2(4)
C36 C37 C38 123.2(3)
C32 C37 C38 118.5(4)
O2 C38 C12 108.4(3)
O2 C38 C40 107.6(2)
C12 C38 C40 109.2(2)
O2 C38 C37 107.8(2)
C12 C38 C37 110.4(3)
C40 C38 C37 113.3(3)
O1 C39 C40 110.8(3)
O1 C39 C31 108.6(2)
C40 C39 C31 110.8(2)
O1 C39 H32 110.5(19)
C40 C39 H32 113(2)
C31 C39 H32 103(2)
O4 C40 C38 107.5(3)
O4 C40 C39 110.8(3)
C38 C40 C39 112.4(3)
O4 C40 H12 107(2)
C38 C40 H12 108(2)
C39 C40 H12 111(2)

loop_
_geom_bond_atom_site_label_1
_geom_bond_atom_site_label_2
_geom_bond_distance
O1 B1 1.362(5)
O1 C39 1.430(4)
O2 B1 1.359(5)
O2 C38 1.435(4)
O3 B2 1.366(5)
O3 C31 1.429(4)
O4 B2 1.361(4)
O4 C40 1.426(4)
B1 C30 1.563(5)
B2 C1 1.557(5)
C1 C6 1.388(5)
C1 C2 1.390(5)
C2 C3 1.382(5)
C2 H2 0.9300
C3 C4 1.382(7)
C3 H3 0.9300
C4 C5 1.347(6)
C4 H4 0.9300
C5 C6 1.375(5)
C5 H5 0.9300
C6 H6 0.9300
C7 C12 1.374(6)
C7 C8 1.402(7)
C7 H7 0.9300
C8 C9 1.359(8)
C8 H8 0.9300
C9 C10 1.360(9)
C9 H9 0.9300
C10 C11 1.374(7)
C10 H10 0.9300
C11 C12 1.395(6)
C11 H11 0.9300
C12 C38 1.522(5)
C13 C18 1.375(5)
C13 C14 1.375(6)
C13 H13 0.9300
C14 C15 1.354(7)
C14 H14 0.9300
C15 C16 1.385(7)
C15 H15 0.92(5)
C16 C17 1.387(6)
C16 H16 0.9300
C17 C18 1.381(5)
C17 H17 0.9300
C18 C31 1.539(5)
C19 C24 1.371(6)
C19 C20 1.382(5)
C19 C31 1.528(5)
C20 C21 1.386(6)
C20 H20 0.9300
C21 C22 1.363(7)
C21 H21 0.9300
C22 C23 1.374(7)
C22 H22 0.9300
C23 C24 1.375(6)
C23 H23 0.9300
C24 H24 0.9300
C25 C26 1.380(6)
C25 C30 1.386(5)
C25 H25 0.9300
C26 C27 1.375(8)
C26 H26 0.9300
C27 C28 1.353(7)
C27 H27 0.9300
C28 C29 1.370(6)
C28 H28 0.9300
C29 C30 1.390(6)
C29 H29 0.96(5)
C31 C39 1.530(5)
C32 C37 1.387(6)
C32 C33 1.392(6)
C32 H43 0.9300
C33 C34 1.374(7)
C33 H33 0.9300
C34 C35 1.350(8)
C34 H34 0.9300
C35 C36 1.389(6)
C35 H35 0.9300
C36 C37 1.394(6)
C36 H30 0.96(5)
C37 C38 1.532(5)
C38 C40 1.530(5)
C39 C40 1.532(5)
C39 H32 0.96(3)
C40 H12 0.89(4)

loop_
_geom_torsion_atom_site_label_1
_geom_torsion_atom_site_label_2
_geom_torsion_atom_site_label_3
_geom_torsion_atom_site_label_4
_geom_torsion
C39 O1 B1 O2 1.3(5)
C39 O1 B1 C30 -178.5(3)
C38 O2 B1 O1 -12.6(5)
C38 O2 B1 C30 167.1(3)
C40 O4 B2 O3 -5.7(5)
C40 O4 B2 C1 174.4(3)
C31 O3 B2 O4 -8.5(5)
C31 O3 B2 C1 171.4(3)
O4 B2 C1 C6 16.4(5)
O3 B2 C1 C6 -163.5(3)
O4 B2 C1 C2 -164.2(3)
O3 B2 C1 C2 15.9(5)
C6 C1 C2 C3 -1.5(5)
B2 C1 C2 C3 179.1(4)
C1 C2 C3 C4 2.0(6)
C2 C3 C4 C5 -0.5(7)
C3 C4 C5 C6 -1.6(7)
C4 C5 C6 C1 2.1(6)
C2 C1 C6 C5 -0.6(5)
B2 C1 C6 C5 178.8(3)
C12 C7 C8 C9 0.4(7)
C7 C8 C9 C10 0.3(8)
C8 C9 C10 C11 -0.7(8)
C9 C10 C11 C12 0.4(8)
C8 C7 C12 C11 -0.6(6)
C8 C7 C12 C38 -178.4(4)
C10 C11 C12 C7 0.2(6)
C10 C11 C12 C38 178.0(4)
C18 C13 C14 C15 -1.4(8)
C13 C14 C15 C16 2.7(9)
C14 C15 C16 C17 -2.3(8)
C15 C16 C17 C18 0.5(7)
C14 C13 C18 C17 -0.4(7)
C14 C13 C18 C31 -179.9(4)
C16 C17 C18 C13 0.8(6)
C16 C17 C18 C31 -179.7(4)
C24 C19 C20 C21 -0.2(7)
C31 C19 C20 C21 175.9(4)
C19 C20 C21 C22 0.7(8)
C20 C21 C22 C23 -0.6(8)
C21 C22 C23 C24 0.0(8)
C22 C23 C24 C19 0.5(8)
C20 C19 C24 C23 -0.4(7)
C31 C19 C24 C23 -176.4(4)
C30 C25 C26 C27 -0.1(7)
C25 C26 C27 C28 0.3(7)
C26 C27 C28 C29 -0.6(7)
C27 C28 C29 C30 0.6(7)
C26 C25 C30 C29 0.1(6)
C26 C25 C30 B1 178.0(4)
C28 C29 C30 C25 -0.4(6)
C28 C29 C30 B1 -178.3(4)
O1 B1 C30 C25 -2.4(5)
O2 B1 C30 C25 177.8(3)
O1 B1 C30 C29 175.4(3)
O2 B1 C30 C29 -4.4(5)
B2 O3 C31 C19 161.4(3)
B2 O3 C31 C39 39.9(4)
B2 O3 C31 C18 -79.6(3)
C24 C19 C31 O3 -170.4(3)
C20 C19 C31 O3 13.7(4)
C24 C19 C31 C39 -51.9(5)
C20 C19 C31 C39 132.1(4)
C24 C19 C31 C18 71.7(4)
C20 C19 C31 C18 -104.3(4)
C13 C18 C31 O3 -14.7(5)
C17 C18 C31 O3 165.8(3)
C13 C18 C31 C19 102.4(4)
C17 C18 C31 C19 -77.1(4)
C13 C18 C31 C39 -132.7(4)
C17 C18 C31 C39 47.9(4)
C37 C32 C33 C34 -0.5(7)
C32 C33 C34 C35 1.2(8)
C33 C34 C35 C36 -1.0(8)
C34 C35 C36 C37 0.0(8)
C35 C36 C37 C32 0.7(7)
C35 C36 C37 C38 177.1(4)
C33 C32 C37 C36 -0.5(6)
C33 C32 C37 C38 -177.0(4)
B1 O2 C38 C12 156.8(3)
B1 O2 C38 C40 38.8(4)
B1 O2 C38 C37 -83.7(3)
C7 C12 C38 O2 -22.5(4)
C11 C12 C38 O2 159.8(3)
C7 C12 C38 C40 94.4(4)
C11 C12 C38 C40 -83.2(4)
C7 C12 C38 C37 -140.4(4)
C11 C12 C38 C37 41.9(4)
C36 C37 C38 O2 148.9(4)
C32 C37 C38 O2 -34.8(4)
C36 C37 C38 C12 -92.9(4)
C32 C37 C38 C12 83.5(4)
C36 C37 C38 C40 29.9(5)
C32 C37 C38 C40 -153.7(3)
B1 O1 C39 C40 -18.8(4)
B1 O1 C39 C31 -140.7(3)
O3 C31 C39 O1 63.3(3)
C19 C31 C39 O1 -54.7(3)
C18 C31 C39 O1 -178.3(3)
O3 C31 C39 C40 -58.6(3)
C19 C31 C39 C40 -176.6(3)
C18 C31 C39 C40 59.8(3)
B2 O4 C40 C38 -138.0(3)
B2 O4 C40 C39 -14.7(4)
O2 C38 C40 O4 66.8(3)
C12 C38 C40 O4 -50.7(3)
C37 C38 C40 O4 -174.1(3)
O2 C38 C40 C39 -55.4(4)
C12 C38 C40 C39 -172.9(3)
C37 C38 C40 C39 63.6(4)
O1 C39 C40 O4 -74.1(3)
C31 C39 C40 O4 46.4(3)
O1 C39 C40 C38 46.2(3)
C31 C39 C40 C38 166.8(3)
